data_1577109
loop_
_publ_author_name
'Wu, Jiajing'
'Li, Ruo-Nan'
'Yao, Wen-Dong'
'Fu, Yi-Fan'
'Guo, Sheng-Ping'

_publ_section_title
;
 Point-to-Volume Engineering Enables Enhanced Birefringence and Wide
 Bandgap in Hybrid Halide Ultraviolet Nonlinear Optical Crystals
;
_journal_name_full 'Chemical Science'
_journal_paper_doi 10.1039/D6SC00466K
_journal_year 2026
_chemical_formula_moiety 'Cl4 Zn, C4 H13 N5'
_chemical_formula_sum 'C4 H13 Cl4 N5 Zn'
_chemical_formula_weight 338.36
_space_group_crystal_system monoclinic
_space_group_IT_number 4
_space_group_name_Hall 'P 2yb'
_space_group_name_H-M_alt 'P 1 21 1'
_atom_sites_solution_hydrogens geom
_atom_sites_solution_primary dual
_audit_creation_date 2026-01-10
_audit_creation_method
;
Olex2 1.5
(compiled 2021.12.09 svn.r5202d8cf for OlexSys, GUI svn.r6498)
;
_audit_update_record
;
2026-01-11 deposited with the CCDC.	2026-04-16 downloaded from the CCDC.
;
_cell_angle_alpha 90
_cell_angle_beta 98.816(3)
_cell_angle_gamma 90
_cell_formula_units_Z 2
_cell_length_a 6.8052(6)
_cell_length_b 6.9176(5)
_cell_length_c 14.1930(12)
_cell_measurement_reflns_used 7892
_cell_measurement_temperature 296.15
_cell_measurement_theta_max 27.52
_cell_measurement_theta_min 3.03
_cell_volume 660.25(9)
_computing_cell_refinement 'SAINT v8.37A (Bruker, 2015)'
_computing_data_reduction 'SAINT v8.37A (Bruker, 2015)'
_computing_molecular_graphics 'Olex2 1.5 (Dolomanov et al., 2009)'
_computing_publication_material 'Olex2 1.5 (Dolomanov et al., 2009)'
_computing_structure_refinement 'SHELXL 2018/3 (Sheldrick, 2015)'
_computing_structure_solution 'SHELXT 2018/2 (Sheldrick, 2018)'
_diffrn_ambient_temperature 296.15
_diffrn_measured_fraction_theta_full 0.997
_diffrn_measured_fraction_theta_max 0.997
_diffrn_measurement_device_type 'CCD area detector'
_diffrn_measurement_method 'phi and omega scans'
_diffrn_radiation_monochromator graphite
_diffrn_radiation_type MoK\a
_diffrn_radiation_wavelength 0.71073
_diffrn_reflns_av_R_equivalents 0.0365
_diffrn_reflns_av_unetI/netI 0.0395
_diffrn_reflns_Laue_measured_fraction_full 0.997
_diffrn_reflns_Laue_measured_fraction_max 0.997
_diffrn_reflns_limit_h_max 8
_diffrn_reflns_limit_h_min -8
_diffrn_reflns_limit_k_max 8
_diffrn_reflns_limit_k_min -8
_diffrn_reflns_limit_l_max 16
_diffrn_reflns_limit_l_min -18
_diffrn_reflns_number 10700
_diffrn_reflns_point_group_measured_fraction_full 0.994
_diffrn_reflns_point_group_measured_fraction_max 0.993
_diffrn_reflns_theta_full 25.242
_diffrn_reflns_theta_max 27.528
_diffrn_reflns_theta_min 3.029
_diffrn_source_current 1.0
_diffrn_source_power 0.05
_diffrn_source_voltage 50.0
_exptl_absorpt_coefficient_mu 2.643
_exptl_absorpt_correction_T_max 0.7456
_exptl_absorpt_correction_T_min 0.5714
_exptl_absorpt_correction_type none
_exptl_absorpt_process_details
;
SADABS-2016/2 (Bruker,2016/2) was used for absorption correction.
wR2(int) was 0.1545 before and 0.0654 after correction.
The Ratio of minimum to maximum transmission is 0.7664.
The \l/2 correction factor is Not present.
;
_exptl_crystal_colour 'clear light colourless'
_exptl_crystal_colour_lustre clear
_exptl_crystal_colour_modifier light
_exptl_crystal_colour_primary colourless
_exptl_crystal_density_diffrn 1.702
_exptl_crystal_description block
_exptl_crystal_F_000 340
_refine_diff_density_max 0.221
_refine_diff_density_min -0.364
_refine_diff_density_rms 0.058
_refine_ls_abs_structure_details
;
 Refined as an inversion twin.
;
_refine_ls_abs_structure_Flack 0.027(12)
_refine_ls_extinction_method none
_refine_ls_goodness_of_fit_ref 1.030
_refine_ls_hydrogen_treatment constr
_refine_ls_matrix_type full
_refine_ls_number_parameters 130
_refine_ls_number_reflns 3020
_refine_ls_number_restraints 1
_refine_ls_restrained_S_all 1.030
_refine_ls_R_factor_all 0.0268
_refine_ls_R_factor_gt 0.0231
_refine_ls_shift/su_max 0.001
_refine_ls_shift/su_mean 0.000
_refine_ls_structure_factor_coef Fsqd
_refine_ls_weighting_details 'w=1/[\s^2^(Fo^2^)+(0.0149P)^2^] where P=(Fo^2^+2Fc^2^)/3'
_refine_ls_weighting_scheme calc
_refine_ls_wR_factor_gt 0.0475
_refine_ls_wR_factor_ref 0.0484
_reflns_Friedel_coverage 0.840
_reflns_Friedel_fraction_full 0.991
_reflns_Friedel_fraction_max 0.989
_reflns_number_gt 2844
_reflns_number_total 3020
_reflns_threshold_expression 'I > 2\s(I)'
_cod_data_source_file d6sc00466k2.cif
_cod_data_source_block lrn25111601_0m
_cod_database_code 1577109
_shelx_shelxl_version_number 2018/3
_shelx_space_group_comment
;
The symmetry employed for this shelxl refinement is uniquely defined
by the following loop, which should always be used as a source of
symmetry information in preference to the above space-group names.
They are only intended as comments.
;
_olex2_refinement_description
;
1. Twinned data refinement
 Scales: 0.973(12)
 0.027(12)
2. Fixed Uiso
 At 1.2 times of:
  All N(H) groups, All N(H,H) groups
 At 1.5 times of:
  All C(H,H,H) groups
3.a Aromatic/amide H refined with riding coordinates:
 N3(H3)
3.b X=CH2 refined with riding coordinates:
 N1(H1A,H1B), N2(H2A,H2B), N4(H4A,H4B)
3.c Idealised Me refined as rotating group:
 C4(H4C,H4D,H4E), C3(H3A,H3B,H3C)
;
_olex2_submission_special_instructions 'No special instructions were received'

loop_
_space_group_symop_operation_xyz
'x, y, z'
'-x, y+1/2, -z'

loop_
_atom_site_label
_atom_site_type_symbol
_atom_site_fract_x
_atom_site_fract_y
_atom_site_fract_z
_atom_site_U_iso_or_equiv
_atom_site_adp_type
_atom_site_occupancy
_atom_site_site_symmetry_order
_atom_site_calc_flag
_atom_site_refinement_flags_posn
_atom_site_refinement_flags_adp
_atom_site_refinement_flags_occupancy
_atom_site_disorder_assembly
_atom_site_disorder_group
Zn1 Zn -0.27755(4) 0.61747(5) 0.20432(2) 0.02792(10) Uani 1 1 d . . . . .
Cl4 Cl -0.48191(10) 0.47055(12) 0.08567(5) 0.03511(18) Uani 1 1 d . . . . .
Cl2 Cl 0.01911(10) 0.64055(12) 0.14937(5) 0.03352(17) Uani 1 1 d . . . . .
Cl3 Cl -0.22661(11) 0.43280(12) 0.33919(5) 0.03718(19) Uani 1 1 d . . . . .
Cl1 Cl -0.39151(11) 0.91325(12) 0.24121(7) 0.0440(2) Uani 1 1 d . . . . .
N1 N -0.1355(3) 0.1295(5) 0.06664(17) 0.0400(6) Uani 1 1 d . . . . .
H1A H -0.142136 0.123674 0.005711 0.048 Uiso 1 1 calc R U . . .
H1B H -0.241928 0.146175 0.091431 0.048 Uiso 1 1 calc R U . . .
N2 N 0.2007(4) 0.0876(5) 0.08804(17) 0.0375(7) Uani 1 1 d . . . . .
H2A H 0.199879 0.081076 0.027466 0.045 Uiso 1 1 calc R U . . .
H2B H 0.310998 0.077285 0.126401 0.045 Uiso 1 1 calc R U . . .
N3 N 0.0357(3) 0.1193(4) 0.21827(14) 0.0275(5) Uani 1 1 d . . . . .
H3 H -0.071938 0.084990 0.238493 0.033 Uiso 1 1 calc R U . . .
N5 N 0.2143(4) 0.0930(5) 0.37035(17) 0.0373(6) Uani 1 1 d . . . . .
N4 N 0.3105(4) 0.3112(4) 0.26458(18) 0.0333(6) Uani 1 1 d . . . . .
H4A H 0.406922 0.349827 0.306757 0.040 Uiso 1 1 calc R U . . .
H4B H 0.292522 0.362342 0.208688 0.040 Uiso 1 1 calc R U . . .
C1 C 0.0359(4) 0.1129(5) 0.12147(18) 0.0271(6) Uani 1 1 d . . . . .
C2 C 0.1919(4) 0.1754(4) 0.2853(2) 0.0253(6) Uani 1 1 d . . . . .
C4 C 0.3565(6) 0.1756(7) 0.4476(2) 0.0700(15) Uani 1 1 d . . . . .
H4C H 0.488586 0.135013 0.440844 0.105 Uiso 1 1 calc R U . . .
H4D H 0.325544 0.131824 0.507792 0.105 Uiso 1 1 calc R U . . .
H4E H 0.348876 0.314067 0.444792 0.105 Uiso 1 1 calc R U . . .
C3 C 0.1133(7) -0.0864(7) 0.3897(3) 0.0820(17) Uani 1 1 d . . . . .
H3A H -0.027051 -0.063177 0.384487 0.123 Uiso 1 1 calc R U . . .
H3B H 0.163628 -0.130443 0.452932 0.123 Uiso 1 1 calc R U . . .
H3C H 0.137046 -0.183270 0.344308 0.123 Uiso 1 1 calc R U . . .

loop_
_atom_site_aniso_label
_atom_site_aniso_U_11
_atom_site_aniso_U_22
_atom_site_aniso_U_33
_atom_site_aniso_U_23
_atom_site_aniso_U_13
_atom_site_aniso_U_12
Zn1 0.02665(17) 0.02853(17) 0.02954(18) -0.00131(16) 0.00737(12) -0.00142(16)
Cl4 0.0296(4) 0.0466(4) 0.0285(4) -0.0011(3) 0.0022(3) -0.0060(4)
Cl2 0.0275(3) 0.0371(4) 0.0383(4) 0.0024(4) 0.0126(3) 0.0006(3)
Cl3 0.0404(4) 0.0456(5) 0.0256(4) 0.0029(3) 0.0052(3) -0.0026(4)
Cl1 0.0336(4) 0.0336(4) 0.0667(6) -0.0089(4) 0.0142(4) 0.0042(3)
N1 0.0336(13) 0.0566(17) 0.0276(12) -0.0042(16) -0.0026(10) 0.0040(16)
N2 0.0345(14) 0.0545(19) 0.0250(13) -0.0082(13) 0.0097(10) -0.0078(14)
N3 0.0221(10) 0.0378(12) 0.0234(11) 0.0001(14) 0.0064(8) -0.0064(14)
N5 0.0414(14) 0.0456(17) 0.0233(12) 0.0059(13) -0.0006(10) -0.0122(14)
N4 0.0328(13) 0.0402(16) 0.0252(13) 0.0057(12) -0.0010(10) -0.0091(12)
C1 0.0296(14) 0.0252(13) 0.0263(13) -0.0004(14) 0.0036(11) -0.0048(15)
C2 0.0232(13) 0.0297(16) 0.0243(14) -0.0018(11) 0.0082(11) 0.0011(11)
C4 0.084(3) 0.090(4) 0.0291(19) 0.011(2) -0.0123(19) -0.044(3)
C3 0.108(4) 0.087(3) 0.043(2) 0.027(2) -0.014(2) -0.057(3)

loop_
_atom_type_symbol
_atom_type_description
_atom_type_scat_dispersion_real
_atom_type_scat_dispersion_imag
_atom_type_scat_source
C C 0.0033 0.0016 'International Tables Vol C Tables 4.2.6.8 and 6.1.1.4'
H H 0.0000 0.0000 'International Tables Vol C Tables 4.2.6.8 and 6.1.1.4'
Cl Cl 0.1484 0.1585 'International Tables Vol C Tables 4.2.6.8 and 6.1.1.4'
N N 0.0061 0.0033 'International Tables Vol C Tables 4.2.6.8 and 6.1.1.4'
Zn Zn 0.2839 1.4301 'International Tables Vol C Tables 4.2.6.8 and 6.1.1.4'

loop_
_geom_angle_atom_site_label_1
_geom_angle_atom_site_label_2
_geom_angle_atom_site_label_3
_geom_angle
_geom_angle_site_symmetry_1
_geom_angle_site_symmetry_3
_geom_angle_publ_flag
Cl4 Zn1 Cl2 104.68(3) . . ?
Cl4 Zn1 Cl3 111.77(3) . . ?
Cl4 Zn1 Cl1 112.57(3) . . ?
Cl2 Zn1 Cl3 107.31(3) . . ?
Cl1 Zn1 Cl2 111.50(3) . . ?
Cl1 Zn1 Cl3 108.86(3) . . ?
H1A N1 H1B 120.0 . . ?
C1 N1 H1A 120.0 . . ?
C1 N1 H1B 120.0 . . ?
H2A N2 H2B 120.0 . . ?
C1 N2 H2A 120.0 . . ?
C1 N2 H2B 120.0 . . ?
C1 N3 H3 117.1 . . ?
C2 N3 H3 117.1 . . ?
C2 N3 C1 125.7(2) . . ?
C2 N5 C4 119.0(3) . . ?
C2 N5 C3 123.0(3) . . ?
C4 N5 C3 117.8(3) . . ?
H4A N4 H4B 120.0 . . ?
C2 N4 H4A 120.0 . . ?
C2 N4 H4B 120.0 . . ?
N1 C1 N3 117.1(2) . . ?
N2 C1 N1 122.6(2) . . ?
N2 C1 N3 120.3(2) . . ?
N5 C2 N3 118.7(3) . . ?
N4 C2 N3 119.3(3) . . ?
N4 C2 N5 122.0(3) . . ?
N5 C4 H4C 109.5 . . ?
N5 C4 H4D 109.5 . . ?
N5 C4 H4E 109.5 . . ?
H4C C4 H4D 109.5 . . ?
H4C C4 H4E 109.5 . . ?
H4D C4 H4E 109.5 . . ?
N5 C3 H3A 109.5 . . ?
N5 C3 H3B 109.5 . . ?
N5 C3 H3C 109.5 . . ?
H3A C3 H3B 109.5 . . ?
H3A C3 H3C 109.5 . . ?
H3B C3 H3C 109.5 . . ?

loop_
_geom_bond_atom_site_label_1
_geom_bond_atom_site_label_2
_geom_bond_distance
_geom_bond_site_symmetry_2
_geom_bond_publ_flag
Zn1 Cl4 2.2550(8) . ?
Zn1 Cl2 2.2786(7) . ?
Zn1 Cl3 2.2831(8) . ?
Zn1 Cl1 2.2774(8) . ?
N1 H1A 0.8600 . ?
N1 H1B 0.8600 . ?
N1 C1 1.304(3) . ?
N2 H2A 0.8600 . ?
N2 H2B 0.8600 . ?
N2 C1 1.295(4) . ?
N3 H3 0.8600 . ?
N3 C1 1.375(3) . ?
N3 C2 1.370(3) . ?
N5 C2 1.322(4) . ?
N5 C4 1.463(4) . ?
N5 C3 1.465(5) . ?
N4 H4A 0.8600 . ?
N4 H4B 0.8600 . ?
N4 C2 1.301(4) . ?
C4 H4C 0.9600 . ?
C4 H4D 0.9600 . ?
C4 H4E 0.9600 . ?
C3 H3A 0.9600 . ?
C3 H3B 0.9600 . ?
C3 H3C 0.9600 . ?

loop_
_geom_torsion_atom_site_label_1
_geom_torsion_atom_site_label_2
_geom_torsion_atom_site_label_3
_geom_torsion_atom_site_label_4
_geom_torsion
_geom_torsion_site_symmetry_1
_geom_torsion_site_symmetry_2
_geom_torsion_site_symmetry_3
_geom_torsion_site_symmetry_4
_geom_torsion_publ_flag
C1 N3 C2 N5 -147.4(3) . . . . ?
C1 N3 C2 N4 34.3(5) . . . . ?
C2 N3 C1 N1 -154.3(3) . . . . ?
C2 N3 C1 N2 27.0(5) . . . . ?
C4 N5 C2 N3 -168.8(3) . . . . ?
C4 N5 C2 N4 9.4(5) . . . . ?
C3 N5 C2 N3 15.7(5) . . . . ?
C3 N5 C2 N4 -166.1(4) . . . . ?

loop_
_twin_individual_id
_twin_individual_mass_fraction_refined
1 0.973(12)
2 0.027(12)
